data_2227727
loop_
_publ_author_name
'Zhang, Ai-yun'
'Ma, Si-yao'
'Bu, Dong'

_publ_section_title
;
 1,5-Diphenylcarbonohydrazide <i>N</i>,<i>N</i>-dimethylformamide
;
_journal_coeditor_code JJ2045
_journal_issue 11
_journal_name_full 'Acta Crystallographica Section E'
_journal_page_first o2734
_journal_page_last o2735
_journal_paper_doi 10.1107/S160053681003922X
_journal_volume 66
_journal_year 2010
_chemical_formula_iupac 'C13 H14 N4 O, C3 H7 N O'
_chemical_formula_moiety 'C13 H14 N4 O, C3 H7 N O'
_chemical_formula_sum 'C16 H21 N5 O2'
_chemical_formula_weight 315.38
_chemical_name_systematic
;
1,5-Diphenylcarbonohydrazide <i>N</i>,<i>N</i>-dimethylformamide
;
_space_group_IT_number 14
_symmetry_cell_setting monoclinic
_symmetry_space_group_name_Hall '-P 2ybc'
_symmetry_space_group_name_H-M 'P 1 21/c 1'
_atom_sites_solution_hydrogens geom
_atom_sites_solution_primary direct
_atom_sites_solution_secondary difmap
_cell_angle_alpha 90.00
_cell_angle_beta 96.029(3)
_cell_angle_gamma 90.00
_cell_formula_units_Z 4
_cell_length_a 5.9774(2)
_cell_length_b 14.8531(6)
_cell_length_c 18.4827(7)
_cell_measurement_reflns_used 3501
_cell_measurement_temperature 296(2)
_cell_measurement_theta_max 21.51
_cell_measurement_theta_min 2.61
_cell_volume 1631.87(11)
_computing_cell_refinement '<i>APEX2</i> (Bruker, 2007)'
_computing_data_collection '<i>APEX2</i> (Bruker, 2007)'
_computing_data_reduction '<i>SAINT</i> (Bruker, 2007)'
_computing_molecular_graphics '<i>SHELXTL</i> (Sheldrick, 2008)'
_computing_publication_material '<i>SHELXTL</i> (Sheldrick, 2008)'
_computing_structure_refinement '<i>SHELXL97</i> (Sheldrick, 2008)'
_computing_structure_solution '<i>SHELXS97</i> (Sheldrick, 2008)'
_diffrn_ambient_temperature 296(2)
_diffrn_measured_fraction_theta_full 1.000
_diffrn_measured_fraction_theta_max 1.000
_diffrn_measurement_device_type 'Bruker APEXII CCD area-detector'
_diffrn_measurement_method '\f and \w scans'
_diffrn_radiation_monochromator graphite
_diffrn_radiation_source 'fine-focus sealed tube'
_diffrn_radiation_type MoK\a
_diffrn_radiation_wavelength 0.71073
_diffrn_reflns_av_R_equivalents 0.0486
_diffrn_reflns_av_sigmaI/netI 0.0285
_diffrn_reflns_limit_h_max 7
_diffrn_reflns_limit_h_min -7
_diffrn_reflns_limit_k_max 17
_diffrn_reflns_limit_k_min -17
_diffrn_reflns_limit_l_max 22
_diffrn_reflns_limit_l_min -22
_diffrn_reflns_number 23310
_diffrn_reflns_theta_full 25.10
_diffrn_reflns_theta_max 25.10
_diffrn_reflns_theta_min 1.76
_exptl_absorpt_coefficient_mu 0.088
_exptl_absorpt_correction_T_max 0.9843
_exptl_absorpt_correction_T_min 0.9817
_exptl_absorpt_correction_type multi-scan
_exptl_absorpt_process_details '(SADABS; Bruker, 2007)'
_exptl_crystal_colour colorless
_exptl_crystal_density_diffrn 1.284
_exptl_crystal_density_method 'not measured'
_exptl_crystal_description block
_exptl_crystal_F_000 672
_exptl_crystal_size_max 0.21
_exptl_crystal_size_mid 0.20
_exptl_crystal_size_min 0.18
_refine_diff_density_max 0.316
_refine_diff_density_min -0.362
_refine_ls_extinction_coef 0.014(4)
_refine_ls_extinction_expression Fc^*^=kFc[1+0.001xFc^2^\l^3^/sin(2\q)]^-1/4^
_refine_ls_extinction_method '<i>SHELXL97</i> (Sheldrick, 2008)'
_refine_ls_goodness_of_fit_ref 1.058
_refine_ls_hydrogen_treatment constr
_refine_ls_matrix_type full
_refine_ls_number_parameters 209
_refine_ls_number_reflns 2902
_refine_ls_number_restraints 0
_refine_ls_restrained_S_all 1.058
_refine_ls_R_factor_all 0.0821
_refine_ls_R_factor_gt 0.0577
_refine_ls_shift/su_max 0.000
_refine_ls_shift/su_mean 0.000
_refine_ls_structure_factor_coef Fsqd
_refine_ls_weighting_details 'calc w=1/[\s^2^(Fo^2^)+(0.1085P)^2^+0.5441P] where P=(Fo^2^+2Fc^2^)/3'
_refine_ls_weighting_scheme calc
_refine_ls_wR_factor_gt 0.1702
_refine_ls_wR_factor_ref 0.1927
_reflns_number_gt 2061
_reflns_number_total 2902
_reflns_threshold_expression I>2\s(I)
_cod_data_source_file jj2045.cif
_cod_data_source_block I
_cod_original_sg_symbol_H-M 'P 21/c'
_cod_database_code 2227727
_cod_database_fobs_code 2227727

loop_
_symmetry_equiv_pos_as_xyz
'x, y, z'
'-x, y+1/2, -z+1/2'
'-x, -y, -z'
'x, -y-1/2, z-1/2'

loop_
_atom_site_type_symbol
_atom_site_label
_atom_site_fract_x
_atom_site_fract_y
_atom_site_fract_z
_atom_site_U_iso_or_equiv
_atom_site_adp_type
_atom_site_calc_flag
_atom_site_refinement_flags
_atom_site_occupancy
_atom_site_disorder_assembly
_atom_site_disorder_group
C C1 0.4510(4) 0.55844(17) 0.25962(14) 0.0456(6) Uani d . 1 . .
C C2 0.6356(5) 0.5015(2) 0.26959(15) 0.0573(8) Uani d . 1 . .
H H2A 0.7563 0.5097 0.2423 0.069 Uiso calc R 1 . .
C C3 0.6407(5) 0.4328(2) 0.31971(17) 0.0633(8) Uani d . 1 . .
H H3A 0.7645 0.3946 0.3256 0.076 Uiso calc R 1 . .
C C4 0.4651(5) 0.4197(2) 0.36131(16) 0.0639(8) Uani d . 1 . .
H H4A 0.4689 0.3728 0.3947 0.077 Uiso calc R 1 . .
C C5 0.2840(5) 0.4774(2) 0.35257(16) 0.0608(8) Uani d . 1 . .
H H5A 0.1658 0.4698 0.3809 0.073 Uiso calc R 1 . .
C C6 0.2757(4) 0.54590(18) 0.30260(15) 0.0509(7) Uani d . 1 . .
H H6A 0.1521 0.5842 0.2974 0.061 Uiso calc R 1 . .
C C7 0.5425(4) 0.57813(16) 0.09720(13) 0.0401(6) Uani d . 1 . .
C C8 0.8908(4) 0.71277(16) 0.02790(12) 0.0396(6) Uani d . 1 . .
C C9 0.6983(4) 0.74404(19) -0.01259(15) 0.0518(7) Uani d . 1 . .
H H9A 0.5677 0.7095 -0.0165 0.062 Uiso calc R 1 . .
C C10 0.7002(5) 0.8262(2) -0.04697(17) 0.0646(8) Uani d . 1 . .
H H10A 0.5706 0.8467 -0.0742 0.078 Uiso calc R 1 . .
C C11 0.8908(5) 0.8785(2) -0.04161(17) 0.0665(9) Uani d . 1 . .
H H11A 0.8907 0.9339 -0.0650 0.080 Uiso calc R 1 . .
C C12 1.0807(5) 0.8478(2) -0.00140(17) 0.0637(8) Uani d . 1 . .
H H12A 1.2104 0.8828 0.0023 0.076 Uiso calc R 1 . .
C C13 1.0828(4) 0.76617(19) 0.03362(15) 0.0506(7) Uani d . 1 . .
H H13A 1.2129 0.7466 0.0612 0.061 Uiso calc R 1 . .
C C14 0.9098(5) 0.78263(19) 0.25852(16) 0.0550(7) Uani d . 1 . .
H H14A 0.7616 0.8000 0.2453 0.066 Uiso calc R 1 . .
C C15 0.9162(6) 0.8990(2) 0.34963(18) 0.0675(9) Uani d . 1 . .
H H15A 1.0221 0.9236 0.3871 0.101 Uiso calc R 1 . .
H H15B 0.7887 0.8755 0.3710 0.101 Uiso calc R 1 . .
H H15C 0.8675 0.9454 0.3154 0.101 Uiso calc R 1 . .
C C16 1.2467(5) 0.8018(2) 0.33949(17) 0.0656(8) Uani d . 1 . .
H H16A 1.3015 0.8413 0.3785 0.098 Uiso calc R 1 . .
H H16B 1.3423 0.8060 0.3010 0.098 Uiso calc R 1 . .
H H16C 1.2467 0.7410 0.3571 0.098 Uiso calc R 1 . .
N N1 0.7115(3) 0.57302(14) 0.05309(11) 0.0445(5) Uani d . 1 . .
H H1A 0.7038 0.5346 0.0181 0.053 Uiso calc R 1 . .
N N2 0.8964(3) 0.63018(13) 0.06480(11) 0.0437(5) Uani d . 1 . .
H H2B 1.0117 0.6151 0.0941 0.052 Uiso calc R 1 . .
N N3 0.5839(4) 0.63150(15) 0.15609(11) 0.0510(6) Uani d . 1 . .
H H3B 0.6994 0.6664 0.1597 0.061 Uiso calc R 1 . .
N N4 0.4411(4) 0.63076(15) 0.21120(12) 0.0536(6) Uani d . 1 . .
H H4B 0.3483 0.6743 0.2152 0.064 Uiso calc R 1 . .
N N5 1.0222(3) 0.82726(15) 0.31247(11) 0.0483(6) Uani d . 1 . .
O O1 0.3662(3) 0.53634(12) 0.08206(10) 0.0491(5) Uani d . 1 . .
O O2 0.9826(3) 0.72042(14) 0.22424(12) 0.0664(6) Uani d . 1 . .

loop_
_atom_site_aniso_label
_atom_site_aniso_U_11
_atom_site_aniso_U_22
_atom_site_aniso_U_33
_atom_site_aniso_U_12
_atom_site_aniso_U_13
_atom_site_aniso_U_23
C1 0.0427(14) 0.0537(16) 0.0404(14) -0.0021(11) 0.0043(11) -0.0108(11)
C2 0.0430(15) 0.073(2) 0.0570(17) 0.0041(13) 0.0103(13) -0.0061(15)
C3 0.0531(17) 0.076(2) 0.0592(18) 0.0144(14) -0.0027(14) 0.0009(15)
C4 0.0681(19) 0.0691(19) 0.0538(17) -0.0009(16) 0.0025(15) 0.0077(15)
C5 0.0565(17) 0.072(2) 0.0562(17) -0.0062(15) 0.0179(14) -0.0011(15)
C6 0.0445(15) 0.0541(16) 0.0558(16) 0.0024(12) 0.0129(12) -0.0057(13)
C7 0.0391(13) 0.0404(13) 0.0411(13) -0.0030(10) 0.0052(10) 0.0033(10)
C8 0.0367(13) 0.0462(14) 0.0367(13) -0.0037(10) 0.0078(10) -0.0056(10)
C9 0.0366(14) 0.0610(17) 0.0564(16) -0.0053(12) -0.0023(12) 0.0045(13)
C10 0.0560(18) 0.071(2) 0.0651(19) 0.0068(15) -0.0035(14) 0.0140(15)
C11 0.073(2) 0.0569(18) 0.069(2) -0.0022(15) 0.0072(16) 0.0169(15)
C12 0.0573(18) 0.0631(19) 0.071(2) -0.0181(14) 0.0092(15) 0.0067(16)
C13 0.0392(14) 0.0584(17) 0.0536(16) -0.0074(12) 0.0012(12) 0.0020(13)
C14 0.0434(15) 0.0590(17) 0.0609(17) 0.0041(13) -0.0024(13) 0.0002(14)
C15 0.084(2) 0.0539(17) 0.0676(19) 0.0083(16) 0.0240(17) -0.0042(15)
C16 0.0593(18) 0.072(2) 0.0623(18) 0.0048(15) -0.0112(15) -0.0066(15)
N1 0.0410(11) 0.0466(12) 0.0468(12) -0.0116(9) 0.0092(9) -0.0087(9)
N2 0.0345(10) 0.0501(13) 0.0453(12) -0.0064(9) -0.0018(9) 0.0027(9)
N3 0.0486(13) 0.0596(14) 0.0468(12) -0.0145(10) 0.0146(10) -0.0109(10)
N4 0.0550(13) 0.0573(14) 0.0512(13) 0.0062(11) 0.0181(11) -0.0043(11)
N5 0.0454(12) 0.0487(13) 0.0503(13) 0.0043(10) 0.0024(10) -0.0043(10)
O1 0.0416(10) 0.0540(11) 0.0520(11) -0.0122(8) 0.0061(8) -0.0046(8)
O2 0.0627(13) 0.0650(13) 0.0687(13) 0.0034(10) -0.0060(10) -0.0200(11)

loop_
_atom_type_symbol
_atom_type_description
_atom_type_scat_dispersion_real
_atom_type_scat_dispersion_imag
_atom_type_scat_source
C C 0.0033 0.0016 'International Tables Vol C Tables 4.2.6.8 and 6.1.1.4'
H H 0.0000 0.0000 'International Tables Vol C Tables 4.2.6.8 and 6.1.1.4'
N N 0.0061 0.0033 'International Tables Vol C Tables 4.2.6.8 and 6.1.1.4'
O O 0.0106 0.0060 'International Tables Vol C Tables 4.2.6.8 and 6.1.1.4'

loop_
_geom_angle_atom_site_label_1
_geom_angle_atom_site_label_2
_geom_angle_atom_site_label_3
_geom_angle_site_symmetry_1
_geom_angle_site_symmetry_3
_geom_angle
_geom_angle_publ_flag
C2 C1 C6 . . 118.6(3) ?
C2 C1 N4 . . 122.3(2) ?
C6 C1 N4 . . 119.0(2) ?
C3 C2 C1 . . 120.2(3) ?
C3 C2 H2A . . 119.9 ?
C1 C2 H2A . . 119.9 ?
C4 C3 C2 . . 121.0(3) ?
C4 C3 H3A . . 119.5 ?
C2 C3 H3A . . 119.5 ?
C5 C4 C3 . . 118.9(3) ?
C5 C4 H4A . . 120.6 ?
C3 C4 H4A . . 120.6 ?
C6 C5 C4 . . 120.9(3) ?
C6 C5 H5A . . 119.6 ?
C4 C5 H5A . . 119.6 ?
C5 C6 C1 . . 120.5(3) ?
C5 C6 H6A . . 119.8 ?
C1 C6 H6A . . 119.8 ?
O1 C7 N3 . . 124.1(2) ?
O1 C7 N1 . . 120.4(2) ?
N3 C7 N1 . . 115.5(2) ?
C13 C8 C9 . . 118.8(2) ?
C13 C8 N2 . . 119.0(2) ?
C9 C8 N2 . . 122.2(2) ?
C10 C9 C8 . . 120.0(3) ?
C10 C9 H9A . . 120.0 ?
C8 C9 H9A . . 120.0 ?
C11 C10 C9 . . 121.0(3) ?
C11 C10 H10A . . 119.5 ?
C9 C10 H10A . . 119.5 ?
C10 C11 C12 . . 119.1(3) ?
C10 C11 H11A . . 120.5 ?
C12 C11 H11A . . 120.5 ?
C11 C12 C13 . . 121.0(3) ?
C11 C12 H12A . . 119.5 ?
C13 C12 H12A . . 119.5 ?
C12 C13 C8 . . 120.1(3) ?
C12 C13 H13A . . 120.0 ?
C8 C13 H13A . . 120.0 ?
O2 C14 N5 . . 126.0(3) ?
O2 C14 H14A . . 117.0 ?
N5 C14 H14A . . 117.0 ?
N5 C15 H15A . . 109.5 ?
N5 C15 H15B . . 109.5 ?
H15A C15 H15B . . 109.5 ?
N5 C15 H15C . . 109.5 ?
H15A C15 H15C . . 109.5 ?
H15B C15 H15C . . 109.5 ?
N5 C16 H16A . . 109.5 ?
N5 C16 H16B . . 109.5 ?
H16A C16 H16B . . 109.5 ?
N5 C16 H16C . . 109.5 ?
H16A C16 H16C . . 109.5 ?
H16B C16 H16C . . 109.5 ?
C7 N1 N2 . . 119.9(2) ?
C7 N1 H1A . . 120.1 ?
N2 N1 H1A . . 120.1 ?
N1 N2 C8 . . 118.7(2) ?
N1 N2 H2B . . 120.7 ?
C8 N2 H2B . . 120.7 ?
C7 N3 N4 . . 120.7(2) ?
C7 N3 H3B . . 119.7 ?
N4 N3 H3B . . 119.7 ?
N3 N4 C1 . . 119.1(2) ?
N3 N4 H4B . . 120.5 ?
C1 N4 H4B . . 120.5 ?
C14 N5 C16 . . 120.9(2) ?
C14 N5 C15 . . 120.9(2) ?
C16 N5 C15 . . 118.0(2) ?

loop_
_geom_bond_atom_site_label_1
_geom_bond_atom_site_label_2
_geom_bond_site_symmetry_2
_geom_bond_distance
_geom_bond_publ_flag
C1 C2 . 1.388(4) ?
C1 C6 . 1.392(3) ?
C1 N4 . 1.395(3) ?
C2 C3 . 1.376(4) ?
C2 H2A . 0.9300 ?
C3 C4 . 1.378(4) ?
C3 H3A . 0.9300 ?
C4 C5 . 1.376(4) ?
C4 H4A . 0.9300 ?
C5 C6 . 1.371(4) ?
C5 H5A . 0.9300 ?
C6 H6A . 0.9300 ?
C7 O1 . 1.230(3) ?
C7 N3 . 1.348(3) ?
C7 N1 . 1.365(3) ?
C8 C13 . 1.390(4) ?
C8 C9 . 1.385(4) ?
C8 N2 . 1.402(3) ?
C9 C10 . 1.377(4) ?
C9 H9A . 0.9300 ?
C10 C11 . 1.373(4) ?
C10 H10A . 0.9300 ?
C11 C12 . 1.368(4) ?
C11 H11A . 0.9300 ?
C12 C13 . 1.374(4) ?
C12 H12A . 0.9300 ?
C13 H13A . 0.9300 ?
C14 O2 . 1.226(3) ?
C14 N5 . 1.321(4) ?
C14 H14A . 0.9300 ?
C15 N5 . 1.449(3) ?
C15 H15A . 0.9600 ?
C15 H15B . 0.9600 ?
C15 H15C . 0.9600 ?
C16 N5 . 1.433(4) ?
C16 H16A . 0.9600 ?
C16 H16B . 0.9600 ?
C16 H16C . 0.9600 ?
N1 N2 . 1.392(3) ?
N1 H1A . 0.8600 ?
N2 H2B . 0.8600 ?
N3 N4 . 1.396(3) ?
N3 H3B . 0.8600 ?
N4 H4B . 0.8600 ?

loop_
_geom_hbond_atom_site_label_D
_geom_hbond_atom_site_label_H
_geom_hbond_atom_site_label_A
_geom_hbond_site_symmetry_A
_geom_hbond_distance_DH
_geom_hbond_distance_HA
_geom_hbond_distance_DA
_geom_hbond_angle_DHA
N1 H1A O1 3_665 0.86 2.13 2.975(3) 166.0
C6 H6A O2 1_455 0.93 2.58 3.370(4) 143.0
N2 H2B O1 1_655 0.86 2.45 3.121(3) 135.3
N3 H3B O2 . 0.86 2.12 2.895(3) 149.1
N4 H4B O2 1_455 0.86 2.31 3.079(3) 148.4

loop_
_geom_torsion_atom_site_label_1
_geom_torsion_atom_site_label_2
_geom_torsion_atom_site_label_3
_geom_torsion_atom_site_label_4
_geom_torsion_site_symmetry_1
_geom_torsion_site_symmetry_2
_geom_torsion_site_symmetry_3
_geom_torsion_site_symmetry_4
_geom_torsion
_geom_torsion_publ_flag
C6 C1 C2 C3 . . . . 1.7(4) ?
N4 C1 C2 C3 . . . . 177.9(3) ?
C1 C2 C3 C4 . . . . -0.7(5) ?
C2 C3 C4 C5 . . . . -0.7(5) ?
C3 C4 C5 C6 . . . . 1.0(5) ?
C4 C5 C6 C1 . . . . 0.0(4) ?
C2 C1 C6 C5 . . . . -1.4(4) ?
N4 C1 C6 C5 . . . . -177.7(3) ?
C13 C8 C9 C10 . . . . 0.7(4) ?
N2 C8 C9 C10 . . . . 179.0(2) ?
C8 C9 C10 C11 . . . . -0.3(4) ?
C9 C10 C11 C12 . . . . 0.0(5) ?
C10 C11 C12 C13 . . . . -0.2(5) ?
C11 C12 C13 C8 . . . . 0.7(4) ?
C9 C8 C13 C12 . . . . -0.9(4) ?
N2 C8 C13 C12 . . . . -179.3(2) ?
O1 C7 N1 N2 . . . . 170.8(2) ?
N3 C7 N1 N2 . . . . -8.7(3) ?
C7 N1 N2 C8 . . . . -91.6(3) ?
C13 C8 N2 N1 . . . . -173.7(2) ?
C9 C8 N2 N1 . . . . 8.1(3) ?
O1 C7 N3 N4 . . . . 11.1(4) ?
N1 C7 N3 N4 . . . . -169.4(2) ?
C7 N3 N4 C1 . . . . 75.3(3) ?
C2 C1 N4 N3 . . . . 19.4(4) ?
C6 C1 N4 N3 . . . . -164.4(2) ?
O2 C14 N5 C16 . . . . -3.8(5) ?
O2 C14 N5 C15 . . . . -179.1(3) ?

loop_
_cod_related_entry_id
_cod_related_entry_database
_cod_related_entry_code
1 ChemSpider 30656274
